data_1521499
loop_
_publ_author_name
'Leithe-Jasper, A.'
'Tanaka, T.'
'Bourgeois, L.'
'Michiue, Y.'
'Shi, Y.'

_publ_section_title
;
 A single-crystal XRD and TEM study of "Sc B17 C0.25"
;
_journal_name_full 'Journal of Solid State Chemistry'
_journal_page_first 130
_journal_page_last 136
_journal_volume 154
_journal_year 2000
_chemical_formula_sum 'C0.235 B16.432 Sc'
_chemical_name_systematic 'Sc B16.432 C0.235'
_space_group_IT_number 191
_symmetry_space_group_name_Hall '-P 6 2'
_symmetry_space_group_name_H-M 'P 6/m m m'
_cell_angle_alpha 90
_cell_angle_beta 90
_cell_angle_gamma 120
_cell_formula_units_Z 12
_cell_length_a 14.5501
_cell_length_b 14.5501
_cell_length_c 8.9543
_cell_volume 1641.702
_citation_journal_id_ASTM JSSCBI
_cod_data_source_file Leithe-Jasper_JSSCBI_2000_1995.cif
_cod_data_source_block C0.235B16.432Sc1
_cod_original_formula_sum 'C0.235 B16.432 Sc1'
_cod_database_code 1521499

loop_
_symmetry_equiv_pos_as_xyz
x,y,z
x-y,x,z
-y,x-y,z
-x,-y,z
-x+y,-x,z
y,-x+y,z
-y,-x,-z
x-y,-y,-z
x,x-y,-z
y,x,-z
-x+y,y,-z
-x,-x+y,-z
-x,-y,-z
-x+y,-x,-z
y,-x+y,-z
x,y,-z
x-y,x,-z
-y,x-y,-z
y,x,z
-x+y,y,z
-x,-x+y,z
-y,-x,z
x-y,-y,z
x,x-y,z

loop_
_atom_site_label
_atom_site_type_symbol
_atom_site_fract_x
_atom_site_fract_y
_atom_site_fract_z
_atom_site_occupancy
_atom_site_U_iso_or_equiv
B4 B 0.1419 0.2838 0.9011 1 0.0
B11 B 0.7571 0 0.5995 1 0.0
B12 B 0.2266 0.3405 0.5 1 0.0
C2 C 0.3944 0.7888 0.5 0.2 0.0
B8 B 0.3077 0.9274 0.6661 1 0.0
B3 B 0.5985 0.738 0.8351 1 0.0
B6 B 0.3333 0.6667 0.8288 1 0.0
B5 B 0.5242 0.2621 0.0986 1 0.0
B1 B 0.6699 0.7362 0 1 0.0
C1 C 0.4694 0.9388 0 0.27 0.0
B10 B 0.5375 0.6562 0.5 1 0.0
B9 B 0.4395 0 0.5984 1 0.0
B13 B 0.0771 0.1542 0.8347 1 0.0
B14 B 0.1327 0 0.6664 1 0.0
Sc1 Sc 0.4251 0.8502 0.7496 1 0.0
B2 B 0.53 0.6629 0 1 0.0
B7 B 0.3333 0.6667 0.6165 1 0.0
B16 B 0.3944 0.7888 0.5 0.8 0.0
B17 B 0.0391 0.0782 0 1 0.0
B18 B 0.0379 0.0758 0.5 1 0.0
B15 B 0.4694 0.9388 0 0.73 0.0
